data_4323626
loop_
_publ_author_name
'Michael Ruf'
'Bruce C. Noll'
'Markus D. Groner'
'Gordon T. Yee'
'Cortlandt G. Pierpont'

_publ_contact_author
;
 Cortlandt G. Pierpont
;
_publ_contact_author_email cortlandt.pierpont@colorado.edu
_publ_contact_author_fax 3034920951
_publ_contact_author_phone 3034928420
_publ_section_title
;
 Pocket Semiquinonate Complexes of Cobalt(II), Copper(II), and Zinc(II)
 Prepared with the Hydrotris(cumenylmethylpyrazolyl)borate Ligand
;
_journal_name_full 'Inorganic Chemistry'
_journal_page_first 4860
_journal_page_last 4865
_journal_paper_doi 10.1021/ic970244t
_journal_volume 36
_journal_year 1997
_chemical_compound_source Dichloromethane/Methanol
_chemical_formula_sum 'C110 H140 B2 Cl8 N12 O4 Zn2'
_chemical_formula_weight 2130.30
_chemical_name_systematic
;
Hydrotris(3-cumenyl-5-methyl-pyrazol-1-yl)borato
-zinc-3,5-di-tert.butyl-semiquinone
;
_space_group_IT_number 2
_symmetry_cell_setting triclinic
_symmetry_space_group_name_Hall '-P 1'
_symmetry_space_group_name_H-M 'P -1'
_atom_sites_solution_hydrogens geom
_atom_sites_solution_primary 'Patterson heavy atom method'
_atom_sites_solution_secondary difmap
_audit_creation_method SHELXL
_cell_angle_alpha 80.049(12)
_cell_angle_beta 89.853(8)
_cell_angle_gamma 85.542(12)
_cell_formula_units_Z 2
_cell_length_a 14.261(3)
_cell_length_b 18.760(7)
_cell_length_c 21.710(4)
_cell_measurement_reflns_used 8192
_cell_measurement_temperature 145(2)
_cell_measurement_theta_max 28.35
_cell_measurement_theta_min 0
_cell_volume 5703(3)
_computing_cell_refinement 'Siemens SAINT'
_computing_data_collection 'Siemens SMART'
_computing_data_reduction 'Siemens SAINT'
_computing_molecular_graphics 'Siemens SHELXTL'
_computing_publication_material 'Siemens SHELXTL'
_computing_structure_refinement 'Siemens SHELXTL'
_computing_structure_solution 'Siemens SHELXTL'
_diffrn_ambient_temperature 145(2)
_diffrn_measurement_device 'Siemens SMART CCD'
_diffrn_measurement_method '\w scans'
_diffrn_radiation_monochromator graphite
_diffrn_radiation_source 'sealed tube'
_diffrn_radiation_type MoK\a
_diffrn_radiation_wavelength 0.71073
_diffrn_reflns_av_R_equivalents 0.0224
_diffrn_reflns_av_sigmaI/netI 0.0426
_diffrn_reflns_limit_h_max 18
_diffrn_reflns_limit_h_min -18
_diffrn_reflns_limit_k_max 23
_diffrn_reflns_limit_k_min -24
_diffrn_reflns_limit_l_max 28
_diffrn_reflns_limit_l_min -25
_diffrn_reflns_number 39839
_diffrn_reflns_theta_max 28.35
_diffrn_reflns_theta_min 1.11
_exptl_absorpt_coefficient_mu 0.662
_exptl_absorpt_correction_T_max 0.863409
_exptl_absorpt_correction_T_min 0.725044
_exptl_absorpt_correction_type semi-impirical
_exptl_crystal_colour green
_exptl_crystal_density_diffrn 1.241
_exptl_crystal_description parallelepiped
_exptl_crystal_F_000 2244
_exptl_crystal_size_max 0.7
_exptl_crystal_size_mid 0.4
_exptl_crystal_size_min 0.3
_refine_diff_density_max 1.092
_refine_diff_density_min -0.987
_refine_diff_density_rms 0.078
_refine_ls_extinction_method none
_refine_ls_goodness_of_fit_all 1.081
_refine_ls_goodness_of_fit_obs 1.100
_refine_ls_hydrogen_treatment refall
_refine_ls_matrix_type full
_refine_ls_number_parameters 1344
_refine_ls_number_reflns 26100
_refine_ls_number_restraints 274
_refine_ls_restrained_S_all 1.140
_refine_ls_restrained_S_obs 1.149
_refine_ls_R_factor_all 0.0816
_refine_ls_R_factor_obs 0.0644
_refine_ls_shift/esd_max 0.328
_refine_ls_shift/esd_mean 0.009
_refine_ls_structure_factor_coef Fsqd
_refine_ls_weighting_details 'w=1/[\s^2^(Fo^2^)+(0.0630P)^2^+10.1829P] where P=(Fo^2^+2Fc^2^)/3'
_refine_ls_weighting_scheme calc
_refine_ls_wR_factor_all 0.1739
_refine_ls_wR_factor_obs 0.1567
_reflns_number_observed 21409
_reflns_number_total 26114
_reflns_observed_criterion >2sigma(I)
_cod_data_source_file ic970244t_2.cif
_cod_data_source_block TpCum,MeZn(3,5-DBSQ)
_cod_depositor_comments
;
The following automatic conversions were performed:

'_refine_ls_weighting_scheme' value 'calc
w=1/[\s^2^(Fo^2^)+(0.0630P)^2^+10.1829P] where P=(Fo^2^+2Fc^2^)/3'
was changed to 'calc'. New tag '_refine_ls_weighting_details' was
created. The value of the new tag was set to
'w=1/[\s^2^(Fo^2^)+(0.0630P)^2^+10.1829P] where P=(Fo^2^+2Fc^2^)/3'.

Automatic conversion script
Id: cif_fix_values 3143 2015-03-26 13:38:13Z robertas 
;
_cod_original_cell_volume 5703.0(27)
_cod_original_sg_symbol_H-M 'P -1 '
_cod_database_code 4323626

loop_
_symmetry_equiv_pos_as_xyz
'x, y, z'
'-x, -y, -z'

loop_
_atom_site_aniso_label
_atom_site_aniso_U_11
_atom_site_aniso_U_22
_atom_site_aniso_U_33
_atom_site_aniso_U_23
_atom_site_aniso_U_13
_atom_site_aniso_U_12
Zn1 0.0188(2) 0.0283(2) 0.0258(2) -0.00218(13) -0.00129(12) 0.00265(12)
N1 0.0205(11) 0.0321(13) 0.0274(12) -0.0027(10) -0.0021(9) 0.0026(10)
N2 0.0192(11) 0.0288(13) 0.0300(13) -0.0020(10) -0.0005(9) 0.0024(9)
N3 0.0224(11) 0.0294(13) 0.0264(12) -0.0033(10) -0.0011(9) 0.0018(10)
N4 0.0193(11) 0.0346(14) 0.0262(12) -0.0020(10) -0.0015(9) 0.0033(10)
N5 0.0211(12) 0.0283(13) 0.0384(14) 0.0007(11) -0.0033(10) 0.0041(10)
N6 0.0201(11) 0.0307(13) 0.0295(13) -0.0059(10) -0.0001(9) 0.0014(10)
O1 0.0213(10) 0.0232(10) 0.0408(12) -0.0013(9) -0.0014(9) 0.0017(8)
O2 0.0214(10) 0.0307(11) 0.0312(11) -0.0040(9) -0.0017(8) -0.0007(8)
B1 0.0188(14) 0.033(2) 0.031(2) -0.0041(13) -0.0005(12) 0.0029(12)
C1 0.0244(14) 0.038(2) 0.0270(15) 0.0002(12) -0.0039(11) -0.0040(12)
C2 0.030(2) 0.040(2) 0.028(2) -0.0055(13) -0.0052(12) -0.0027(13)
C3 0.0295(15) 0.033(2) 0.0232(14) -0.0017(12) -0.0012(11) -0.0014(12)
C4 0.0227(15) 0.054(2) 0.045(2) -0.007(2) -0.0065(13) -0.0013(14)
C5 0.0287(15) 0.040(2) 0.0196(13) -0.0037(12) -0.0017(11) 0.0013(13)
C6 0.032(2) 0.042(2) 0.029(2) -0.0099(13) -0.0037(12) -0.0003(14)
C7 0.039(2) 0.043(2) 0.029(2) -0.0116(14) -0.0029(13) 0.0030(15)
C8 0.036(2) 0.048(2) 0.0237(15) -0.0082(14) -0.0014(12) 0.0068(15)
C9 0.029(2) 0.053(2) 0.035(2) -0.010(2) 0.0023(13) -0.0064(15)
C10 0.034(2) 0.041(2) 0.031(2) -0.0083(14) 0.0023(13) -0.0038(14)
C11 0.035(2) 0.058(2) 0.042(2) -0.019(2) 0.0011(15) 0.008(2)
C12 0.057(3) 0.070(3) 0.053(3) -0.014(2) 0.022(2) 0.007(2)
C13 0.038(2) 0.074(3) 0.063(3) -0.016(2) -0.009(2) 0.015(2)
C14 0.035(2) 0.031(2) 0.079(3) 0.008(2) -0.009(2) 0.0055(15)
C15 0.037(2) 0.026(2) 0.090(3) 0.008(2) -0.007(2) 0.0002(15)
C16 0.029(2) 0.027(2) 0.040(2) 0.0012(13) -0.0005(13) 0.0019(12)
C17 0.040(2) 0.040(2) 0.168(6) 0.018(3) -0.021(3) 0.017(2)
C18 0.031(2) 0.0268(15) 0.037(2) -0.0055(12) 0.0040(13) -0.0040(12)
C19 0.031(2) 0.033(2) 0.036(2) -0.0068(13) 0.0026(13) -0.0018(13)
C20 0.033(2) 0.048(2) 0.053(2) -0.020(2) -0.006(2) 0.000(2)
C21 0.033(2) 0.055(2) 0.068(3) -0.035(2) 0.012(2) -0.015(2)
C22 0.050(2) 0.055(2) 0.054(2) -0.013(2) 0.014(2) -0.026(2)
C23 0.051(2) 0.043(2) 0.043(2) -0.004(2) 0.003(2) -0.018(2)
C24 0.035(2) 0.080(3) 0.099(4) -0.049(3) 0.014(2) -0.018(2)
C25 0.027(3) 0.033(4) 0.067(5) 0.009(4) 0.007(4) 0.001(3)
C25A 0.042(6) 0.152(15) 0.138(14) -0.076(13) -0.004(8) 0.014(8)
C26 0.050(2) 0.074(3) 0.047(2) -0.018(2) -0.005(2) -0.023(2)
C27 0.0260(14) 0.033(2) 0.031(2) -0.0103(12) 0.0040(12) -0.0025(12)
C28 0.031(2) 0.036(2) 0.0277(15) -0.0068(13) 0.0060(12) -0.0015(13)
C29 0.0262(14) 0.0290(15) 0.0240(14) -0.0061(11) 0.0017(11) 0.0007(11)
C30 0.0232(15) 0.055(2) 0.039(2) -0.011(2) 0.0048(13) -0.0024(14)
C31 0.033(2) 0.0279(15) 0.0237(14) -0.0092(11) -0.0012(11) 0.0020(12)
C32 0.041(2) 0.043(2) 0.026(2) -0.0044(13) 0.0055(13) 0.0004(15)
C33 0.051(2) 0.045(2) 0.026(2) -0.0007(14) 0.0003(14) 0.005(2)
C34 0.046(2) 0.040(2) 0.031(2) -0.0113(14) -0.0107(14) 0.010(2)
C35 0.033(2) 0.036(2) 0.038(2) -0.0095(14) -0.0073(13) -0.0023(13)
C36 0.034(2) 0.029(2) 0.030(2) -0.0052(12) -0.0048(12) -0.0028(12)
C37 0.052(2) 0.055(2) 0.041(2) -0.004(2) -0.016(2) 0.010(2)
C38 0.060(3) 0.073(3) 0.073(3) -0.020(3) -0.026(2) 0.027(2)
C39 0.046(6) 0.044(5) 0.083(8) -0.011(5) -0.036(6) 0.000(5)
C39A 0.130(21) 0.170(23) 0.192(28) -0.122(21) -0.135(20) 0.074(17)
C40 0.0258(14) 0.0243(14) 0.0245(14) -0.0042(11) -0.0008(11) -0.0003(11)
C41 0.0226(13) 0.0243(13) 0.0189(12) -0.0043(10) -0.0003(10) 0.0009(10)
C42 0.0277(14) 0.0229(14) 0.0247(14) -0.0038(11) 0.0009(11) 0.0001(11)
C43 0.0257(14) 0.0265(15) 0.033(2) -0.0035(12) -0.0016(12) 0.0054(11)
C44 0.0224(13) 0.032(2) 0.0274(14) -0.0052(12) -0.0005(11) 0.0025(11)
C45 0.0249(14) 0.0263(15) 0.032(2) -0.0011(12) -0.0006(11) -0.0011(11)
C46 0.0288(15) 0.0237(14) 0.033(2) -0.0034(12) 0.0013(12) -0.0009(11)
C47 0.040(2) 0.026(2) 0.084(3) 0.006(2) 0.007(2) 0.0001(15)
C48 0.057(2) 0.041(2) 0.039(2) -0.016(2) 0.001(2) -0.016(2)
C49 0.040(2) 0.038(2) 0.029(2) -0.0019(13) 0.0037(13) -0.0072(14)
C50 0.0198(13) 0.035(2) 0.039(2) -0.0042(13) -0.0013(12) 0.0031(12)
C51 0.025(2) 0.053(2) 0.088(3) 0.018(2) 0.003(2) 0.000(2)
C52 0.034(2) 0.089(3) 0.048(2) -0.018(2) -0.012(2) 0.003(2)
C53 0.027(2) 0.055(2) 0.075(3) -0.024(2) 0.007(2) 0.007(2)
Zn2 0.0198(2) 0.0274(2) 0.0243(2) -0.00330(13) -0.00165(12) -0.00176(12)
N101 0.0227(11) 0.0293(13) 0.0260(12) -0.0033(10) -0.0019(9) -0.0041(10)
N102 0.0225(11) 0.0274(13) 0.0268(12) -0.0025(10) -0.0020(9) -0.0014(9)
N103 0.0225(12) 0.0315(13) 0.0258(12) -0.0035(10) -0.0003(9) -0.0020(10)
N104 0.0196(11) 0.0322(13) 0.0280(12) -0.0055(10) -0.0024(9) -0.0022(10)
N105 0.0240(12) 0.0281(13) 0.0324(13) -0.0040(10) -0.0008(10) -0.0041(10)
N106 0.0204(11) 0.0330(14) 0.0285(13) -0.0015(10) 0.0003(9) -0.0032(10)
O101 0.0229(10) 0.0262(11) 0.0392(12) -0.0085(9) -0.0011(9) 0.0003(8)
O102 0.0204(9) 0.0283(11) 0.0293(11) -0.0052(8) -0.0028(8) 0.0006(8)
B101 0.0215(15) 0.029(2) 0.031(2) -0.0044(13) -0.0016(12) -0.0026(12)
C101 0.0234(14) 0.036(2) 0.031(2) -0.0084(13) -0.0053(11) 0.0003(12)
C102 0.0278(15) 0.040(2) 0.0265(15) -0.0041(13) -0.0059(12) -0.0007(13)
C103 0.0278(14) 0.0294(15) 0.0240(14) -0.0044(11) -0.0023(11) 0.0002(12)
C104 0.027(2) 0.051(2) 0.045(2) -0.007(2) -0.0097(14) -0.0067(15)
C105 0.0300(15) 0.035(2) 0.0203(13) -0.0033(12) -0.0038(11) -0.0019(12)
C106 0.030(2) 0.038(2) 0.028(2) -0.0010(13) -0.0005(12) -0.0016(13)
C107 0.030(2) 0.049(2) 0.032(2) -0.0052(14) 0.0035(13) -0.0030(14)
C108 0.043(2) 0.044(2) 0.032(2) -0.0023(14) 0.0052(14) -0.013(2)
C109 0.046(2) 0.036(2) 0.027(2) -0.0003(13) -0.0023(14) -0.0053(15)
C110 0.034(2) 0.034(2) 0.0249(14) -0.0040(12) -0.0041(12) -0.0015(13)
C111 0.049(2) 0.052(2) 0.057(3) 0.003(2) 0.015(2) -0.012(2)
C112 0.097(4) 0.095(4) 0.069(3) -0.012(3) 0.048(3) -0.033(4)
C113 0.051(3) 0.082(4) 0.106(5) -0.020(3) 0.016(3) -0.038(3)
C114 0.039(2) 0.030(2) 0.042(2) -0.0028(14) -0.0022(14) -0.0051(14)
C115 0.040(2) 0.026(2) 0.051(2) -0.0066(14) 0.001(2) -0.0023(14)
C116 0.032(2) 0.0279(15) 0.0282(15) -0.0032(12) 0.0032(12) 0.0004(12)
C117 0.043(2) 0.034(2) 0.083(3) -0.008(2) -0.001(2) -0.014(2)
C118 0.031(2) 0.030(2) 0.030(2) -0.0074(12) 0.0028(12) 0.0037(12)
C119 0.037(2) 0.034(2) 0.033(2) -0.0020(13) 0.0061(13) 0.0046(14)
C120 0.036(2) 0.039(2) 0.035(2) -0.0061(14) 0.0012(13) 0.0082(14)
C121 0.033(2) 0.039(2) 0.035(2) -0.0152(14) 0.0043(13) 0.0012(13)
C122 0.037(2) 0.034(2) 0.036(2) -0.0079(13) 0.0075(13) -0.0035(14)
C123 0.036(2) 0.029(2) 0.033(2) -0.0055(12) 0.0026(13) 0.0014(13)
C124 0.030(2) 0.048(2) 0.056(2) -0.020(2) 0.005(2) 0.0030(15)
C125 0.041(2) 0.106(4) 0.067(3) -0.039(3) -0.006(2) 0.005(2)
C126 0.036(2) 0.095(4) 0.055(3) -0.027(2) 0.014(2) -0.011(2)
C127 0.027(2) 0.049(2) 0.030(2) -0.0046(14) 0.0054(12) -0.0039(14)
C128 0.029(2) 0.057(2) 0.028(2) -0.0073(15) 0.0066(12) -0.0030(15)
C129 0.0283(15) 0.037(2) 0.0243(14) -0.0020(12) -0.0007(11) 0.0005(13)
C130 0.031(2) 0.084(3) 0.047(2) -0.016(2) 0.011(2) -0.021(2)
C131 0.031(2) 0.040(2) 0.0208(14) -0.0019(12) -0.0009(11) -0.0037(13)
C132 0.036(2) 0.046(2) 0.0242(15) -0.0056(13) 0.0009(12) -0.0033(14)
C133 0.046(2) 0.050(2) 0.028(2) -0.0115(15) -0.0011(14) -0.009(2)
C134 0.038(2) 0.051(2) 0.028(2) -0.0003(14) -0.0068(13) -0.012(2)
C135 0.029(2) 0.056(2) 0.026(2) -0.0026(14) -0.0023(12) -0.0059(15)
C136 0.029(2) 0.047(2) 0.0255(15) -0.0073(13) -0.0020(12) -0.0004(14)
C137 0.046(2) 0.066(3) 0.038(2) -0.007(2) -0.011(2) -0.020(2)
C138 0.091(4) 0.090(4) 0.042(2) -0.005(2) -0.024(2) -0.042(3)
C139 0.061(3) 0.069(3) 0.049(2) -0.003(2) -0.014(2) -0.025(2)
C140 0.0249(14) 0.0294(15) 0.0255(14) -0.0064(11) -0.0031(11) -0.0003(11)
C141 0.0226(13) 0.0279(14) 0.0189(12) -0.0036(10) -0.0022(10) -0.0004(11)
C142 0.0241(13) 0.0260(14) 0.0246(14) -0.0048(11) -0.0049(11) 0.0001(11)
C143 0.0257(14) 0.030(2) 0.035(2) -0.0066(12) -0.0032(12) -0.0034(12)
C144 0.0207(13) 0.038(2) 0.037(2) -0.0080(13) -0.0036(12) 0.0006(12)
C145 0.0222(14) 0.030(2) 0.040(2) -0.0092(13) -0.0002(12) 0.0038(12)
C146 0.0261(14) 0.0267(15) 0.032(2) -0.0059(12) -0.0044(12) 0.0009(11)
C147 0.036(2) 0.033(2) 0.035(2) -0.0004(13) -0.0100(13) 0.0046(13)
C148 0.036(2) 0.028(2) 0.055(2) -0.0084(15) -0.005(2) -0.0011(13)
C149 0.033(2) 0.038(2) 0.038(2) -0.0103(14) 0.0008(13) 0.0043(14)
C150 0.0200(14) 0.040(2) 0.066(2) -0.015(2) -0.0034(15) -0.0017(13)
C151 0.037(2) 0.062(3) 0.074(3) -0.009(2) -0.019(2) -0.010(2)
C152 0.028(2) 0.072(3) 0.072(3) -0.002(2) 0.007(2) -0.011(2)
C153 0.022(2) 0.060(3) 0.149(6) -0.043(3) 0.005(2) 0.000(2)
C54 0.052(3) 0.058(3) 0.195(8) -0.034(4) 0.007(4) -0.020(3)
Cl1 0.162(7) 0.276(11) 0.150(6) 0.115(6) -0.063(5) -0.147(7)
Cl2 0.071(2) 0.099(2) 0.122(3) -0.022(2) 0.012(2) -0.023(2)
Cl1A 0.181(10) 0.158(7) 0.103(5) -0.025(5) 0.004(5) -0.129(8)
Cl2A 0.147(10) 0.366(17) 0.644(29) -0.418(21) 0.179(15) -0.132(11)
C55 0.086(5) 0.170(8) 0.029(3) -0.006(4) 0.007(3) 0.029(5)
Cl3 0.0915(14) 0.301(4) 0.0568(10) -0.013(2) -0.0070(10) -0.082(2)
Cl4 0.0660(8) 0.0681(9) 0.0664(9) -0.0225(7) 0.0108(7) -0.0016(7)
C55A 0.086(5) 0.170(8) 0.029(3) -0.006(4) 0.007(3) 0.029(5)
Cl3A 0.081(10) 0.035(6) 0.055(8) -0.019(5) 0.030(7) -0.028(6)
Cl4A 0.0660(8) 0.0681(9) 0.0664(9) -0.0225(7) 0.0108(7) -0.0016(7)
Cl4B 0.0660(8) 0.0681(9) 0.0664(9) -0.0225(7) 0.0108(7) -0.0016(7)
C56 0.042(3) 0.042(3) 0.059(4) -0.023(3) 0.009(3) -0.014(3)
Cl5 0.0540(12) 0.078(2) 0.185(4) -0.063(2) 0.010(2) -0.0087(11)
Cl6 0.175(4) 0.085(2) 0.058(2) 0.0114(14) -0.018(2) -0.046(3)
Cl5A 0.061(5) 0.065(5) 0.111(9) -0.036(5) 0.002(5) -0.020(4)
Cl6A 0.194(20) 0.139(12) 0.064(9) 0.004(8) 0.066(11) 0.041(13)
C57 0.041(2) 0.055(3) 0.068(3) 0.000(2) -0.011(2) 0.002(2)
Cl7 0.118(2) 0.149(2) 0.116(2) -0.081(2) -0.0102(13) 0.0025(14)
Cl8 0.0522(7) 0.0572(8) 0.0944(11) -0.0257(7) -0.0015(6) -0.0097(5)
C58 0.154(42) 0.054(20) 0.070(23) -0.020(17) -0.039(25) 0.038(23)
Cl9 0.061(4) 0.043(4) 0.050(4) -0.002(3) -0.014(3) -0.007(3)
Cl10 0.094(7) 0.064(5) 0.064(5) -0.009(4) 0.012(4) 0.012(4)

loop_
_atom_site_label
_atom_site_type_symbol
_atom_site_fract_x
_atom_site_fract_y
_atom_site_fract_z
_atom_site_U_iso_or_equiv
_atom_site_thermal_displace_type
_atom_site_occupancy
_atom_site_calc_flag
_atom_site_refinement_flags
_atom_site_disorder_group
Zn1 Zn 0.60893(2) 0.68524(2) 0.37845(2) 0.02485(9) Uani 1 d . .
N1 N 0.7005(2) 0.70246(14) 0.44493(12) 0.0272(5) Uani 1 d . .
N2 N 0.6495(2) 0.57083(14) 0.39674(12) 0.0266(5) Uani 1 d . .
N3 N 0.7050(2) 0.68883(14) 0.30736(12) 0.0264(5) Uani 1 d . .
N4 N 0.7895(2) 0.67004(14) 0.44265(12) 0.0274(5) Uani 1 d . .
N5 N 0.7448(2) 0.55673(14) 0.40506(13) 0.0303(6) Uani 1 d . .
N6 N 0.7943(2) 0.66234(14) 0.32725(12) 0.0269(5) Uani 1 d . .
O1 O 0.47190(14) 0.68089(11) 0.38969(11) 0.0291(4) Uani 1 d . .
O2 O 0.56374(14) 0.79631(12) 0.34861(10) 0.0280(4) Uani 1 d . .
B1 B 0.8110(2) 0.6191(2) 0.3945(2) 0.0277(7) Uani 1 d . .
H10B H 0.8779(2) 0.5984(2) 0.3994(2) 0.033 Uiso 1 calc R .
C1 C 0.8452(2) 0.6916(2) 0.48514(15) 0.0305(6) Uani 1 d . .
C2 C 0.7918(2) 0.7393(2) 0.5152(2) 0.0330(7) Uani 1 d . .
H2A H 0.8120(2) 0.7634(2) 0.5473(2) 0.040 Uiso 1 calc R .
C3 C 0.7012(2) 0.7448(2) 0.48864(14) 0.0291(6) Uani 1 d . .
C4 C 0.9461(2) 0.6641(2) 0.4966(2) 0.0407(8) Uani 1 d . .
H4A H 0.9645(2) 0.6308(2) 0.4678(2) 0.061 Uiso 1 calc R .
H4B H 0.9542(2) 0.6384(2) 0.5398(2) 0.061 Uiso 1 calc R .
H4C H 0.9857(2) 0.7051(2) 0.4898(2) 0.061 Uiso 1 calc R .
C5 C 0.6158(2) 0.7869(2) 0.50420(14) 0.0297(6) Uani 1 d . .
C6 C 0.6217(2) 0.8568(2) 0.5166(2) 0.0341(7) Uani 1 d . .
H6A H 0.6809(2) 0.8771(2) 0.5146(2) 0.041 Uiso 1 calc R .
C7 C 0.5421(2) 0.8971(2) 0.5318(2) 0.0368(7) Uani 1 d . .
H7A H 0.5473(2) 0.9447(2) 0.5400(2) 0.044 Uiso 1 calc R .
C8 C 0.4549(2) 0.8686(2) 0.53506(15) 0.0364(7) Uani 1 d . .
C9 C 0.4493(2) 0.7991(2) 0.5224(2) 0.0388(8) Uani 1 d . .
H9A H 0.3899(2) 0.7792(2) 0.5238(2) 0.047 Uiso 1 calc R .
C10 C 0.5289(2) 0.7578(2) 0.5076(2) 0.0351(7) Uani 1 d . .
H10A H 0.5239(2) 0.7099(2) 0.4999(2) 0.042 Uiso 1 calc R .
C11 C 0.3685(3) 0.9135(2) 0.5524(2) 0.0444(9) Uani 1 d . .
H11A H 0.3889(3) 0.9619(2) 0.5579(2) 0.053 Uiso 1 calc R .
C12 C 0.3290(3) 0.8782(3) 0.6147(2) 0.0602(12) Uani 1 d . .
H12A H 0.2735(3) 0.9079(3) 0.6251(2) 0.090 Uiso 1 calc R .
H12B H 0.3770(3) 0.8745(3) 0.6477(2) 0.090 Uiso 1 calc R .
H12C H 0.3112(3) 0.8296(3) 0.6115(2) 0.090 Uiso 1 calc R .
C13 C 0.2947(3) 0.9267(3) 0.5004(2) 0.0590(12) Uani 1 d . .
H13A H 0.2400(3) 0.9556(3) 0.5128(2) 0.089 Uiso 1 calc R .
H13B H 0.2753(3) 0.8800(3) 0.4926(2) 0.089 Uiso 1 calc R .
H13C H 0.3213(3) 0.9528(3) 0.4621(2) 0.089 Uiso 1 calc R .
C14 C 0.7657(3) 0.4844(2) 0.4209(2) 0.0507(10) Uani 1 d . .
C15 C 0.6826(3) 0.4507(2) 0.4231(2) 0.0531(11) Uani 1 d . .
H15A H 0.6751(3) 0.4002(2) 0.4332(2) 0.064 Uiso 1 calc R .
C16 C 0.6118(2) 0.5071(2) 0.4072(2) 0.0330(7) Uani 1 d . .
C17 C 0.8650(3) 0.4512(3) 0.4316(4) 0.088(2) Uani 1 d . .
H17A H 0.9084(3) 0.4898(3) 0.4266(4) 0.132 Uiso 1 calc R .
H17B H 0.8800(3) 0.4192(3) 0.4011(4) 0.132 Uiso 1 calc R .
H17C H 0.8713(3) 0.4230(3) 0.4740(4) 0.132 Uiso 1 calc R .
C18 C 0.5106(2) 0.4994(2) 0.4005(2) 0.0314(6) Uani 1 d . .
C19 C 0.4587(2) 0.5386(2) 0.3497(2) 0.0334(7) Uani 1 d . .
H19A H 0.4887(2) 0.5705(2) 0.3183(2) 0.040 Uiso 1 calc R .
C20 C 0.3631(3) 0.5309(2) 0.3453(2) 0.0436(8) Uani 1 d . .
H20A H 0.3281(3) 0.5573(2) 0.3104(2) 0.052 Uiso 1 calc R .
C21 C 0.3177(3) 0.4849(2) 0.3915(2) 0.0483(10) Uani 1 d . .
C22 C 0.3710(3) 0.4452(2) 0.4402(2) 0.0513(10) Uani 1 d . .
H22A H 0.3415(3) 0.4123(2) 0.4709(2) 0.062 Uiso 1 calc R .
C23 C 0.4653(3) 0.4519(2) 0.4454(2) 0.0456(9) Uani 1 d . .
H23A H 0.5001(3) 0.4241(2) 0.4798(2) 0.055 Uiso 1 calc R .
C24 C 0.2133(3) 0.4755(3) 0.3893(3) 0.0668(14) Uani 1 d . .
H24A H 0.1964(3) 0.4535(3) 0.4328(3) 0.080 Uiso 1 calc R 1
C25 C 0.1556(5) 0.5425(4) 0.3749(4) 0.044(2) Uani 0.50 d P 1
H25A H 0.1733(5) 0.5757(4) 0.4024(4) 0.066 Uiso 0.50 calc PR 1
H25B H 0.0894(5) 0.5330(4) 0.3814(4) 0.066 Uiso 0.50 calc PR 1
H25C H 0.1647(5) 0.5645(4) 0.3312(4) 0.066 Uiso 0.50 calc PR 1
C25A C 0.1483(3) 0.5285(3) 0.4151(2) 0.106(6) Uani 0.50 d P 2
H25D H 0.1842(3) 0.5560(3) 0.4400(2) 0.159 Uiso 0.50 calc PR 2
H25E H 0.1018(3) 0.5025(3) 0.4416(2) 0.159 Uiso 0.50 calc PR 2
H25F H 0.1160(3) 0.5620(3) 0.3806(2) 0.159 Uiso 0.50 calc PR 2
C26 C 0.1894(3) 0.4225(3) 0.3490(2) 0.0552(11) Uani 1 d R .
H26A H 0.1212(3) 0.4185(3) 0.3494(2) 0.083 Uiso 1 calc R .
H26B H 0.2216(3) 0.3749(3) 0.3651(2) 0.083 Uiso 1 calc R .
H26C H 0.2095(3) 0.4392(3) 0.3061(2) 0.083 Uiso 1 calc R .
C27 C 0.8549(2) 0.6763(2) 0.27955(15) 0.0294(6) Uani 1 d . .
C28 C 0.8046(2) 0.7122(2) 0.22775(15) 0.0315(6) Uani 1 d . .
H28A H 0.8286(2) 0.7293(2) 0.18748(15) 0.038 Uiso 1 calc R .
C29 C 0.7103(2) 0.7184(2) 0.24681(14) 0.0264(6) Uani 1 d . .
C30 C 0.9577(2) 0.6527(2) 0.2853(2) 0.0387(8) Uani 1 d . .
H30A H 0.9724(2) 0.6284(2) 0.3282(2) 0.058 Uiso 1 calc R .
H30B H 0.9942(2) 0.6952(2) 0.2750(2) 0.058 Uiso 1 calc R .
H30C H 0.9737(2) 0.6190(2) 0.2563(2) 0.058 Uiso 1 calc R .
C31 C 0.6264(2) 0.7473(2) 0.20886(14) 0.0279(6) Uani 1 d . .
C32 C 0.6341(3) 0.7946(2) 0.1525(2) 0.0372(7) Uani 1 d . .
H32A H 0.6943(3) 0.8091(2) 0.1389(2) 0.045 Uiso 1 calc R .
C33 C 0.5549(3) 0.8211(2) 0.1156(2) 0.0419(8) Uani 1 d . .
H33A H 0.5623(3) 0.8520(2) 0.0766(2) 0.050 Uiso 1 calc R .
C34 C 0.4662(3) 0.8036(2) 0.1345(2) 0.0390(8) Uani 1 d . .
C35 C 0.4580(2) 0.7564(2) 0.1906(2) 0.0354(7) Uani 1 d . .
H35A H 0.3974(2) 0.7436(2) 0.2046(2) 0.042 Uiso 1 calc R .
C36 C 0.5369(2) 0.7274(2) 0.2269(2) 0.0307(6) Uani 1 d . .
H36A H 0.5296(2) 0.6936(2) 0.2643(2) 0.037 Uiso 1 calc R .
C37 C 0.3805(3) 0.8360(2) 0.0946(2) 0.0505(10) Uani 1 d . .
H37A H 0.4033(3) 0.8631(2) 0.0543(2) 0.061 Uiso 1 calc R 1
C38 C 0.3210(4) 0.8886(3) 0.1259(3) 0.0694(14) Uani 1 d . .
H38A H 0.2667(4) 0.9084(3) 0.0992(3) 0.104 Uiso 1 calc R .
H38B H 0.3584(4) 0.9282(3) 0.1330(3) 0.104 Uiso 1 calc R .
H38C H 0.2992(4) 0.8634(3) 0.1662(3) 0.104 Uiso 1 calc R .
C39 C 0.3153(10) 0.7790(9) 0.0790(10) 0.058(3) Uani 0.50 d P 1
H39A H 0.3518(10) 0.7435(9) 0.0585(10) 0.087 Uiso 0.50 calc PR 1
H39B H 0.2644(10) 0.8034(9) 0.0510(10) 0.087 Uiso 0.50 calc PR 1
H39C H 0.2885(10) 0.7540(9) 0.1177(10) 0.087 Uiso 0.50 calc PR 1
C39A C 0.3487(16) 0.7872(15) 0.0609(13) 0.157(15) Uani 0.50 d P 2
H39D H 0.4025(16) 0.7596(15) 0.0458(13) 0.236 Uiso 0.50 calc PR 2
H39E H 0.3110(16) 0.8134(15) 0.0251(13) 0.236 Uiso 0.50 calc PR 2
H39F H 0.3098(16) 0.7539(15) 0.0876(13) 0.236 Uiso 0.50 calc PR 2
C40 C 0.4234(2) 0.7415(2) 0.37073(14) 0.0250(6) Uani 1 d . .
C41 C 0.4744(2) 0.8057(2) 0.34753(13) 0.0220(5) Uani 1 d . .
C42 C 0.4219(2) 0.8742(2) 0.32472(14) 0.0253(6) Uani 1 d . .
C43 C 0.3255(2) 0.8743(2) 0.32566(15) 0.0291(6) Uani 1 d . .
H43A H 0.2902(2) 0.9185(2) 0.30940(15) 0.035 Uiso 1 calc R .
C44 C 0.2743(2) 0.8128(2) 0.34924(14) 0.0276(6) Uani 1 d . .
C45 C 0.3240(2) 0.7476(2) 0.37156(15) 0.0284(6) Uani 1 d . .
H55A H 0.2912(2) 0.7064(2) 0.38768(15) 0.034 Uiso 1 calc R .
C46 C 0.4741(2) 0.9416(2) 0.30197(15) 0.0289(6) Uani 1 d . .
C47 C 0.4058(3) 1.0081(2) 0.2793(2) 0.0521(11) Uani 1 d . .
H47A H 0.4415(3) 1.0503(2) 0.2651(2) 0.078 Uiso 1 calc R .
H47B H 0.3648(3) 1.0177(2) 0.3138(2) 0.078 Uiso 1 calc R .
H47C H 0.3673(3) 0.9987(2) 0.2447(2) 0.078 Uiso 1 calc R .
C48 C 0.5328(3) 0.9569(2) 0.3565(2) 0.0444(9) Uani 1 d . .
H48A H 0.5669(3) 1.0001(2) 0.3427(2) 0.067 Uiso 1 calc R .
H48B H 0.5779(3) 0.9151(2) 0.3707(2) 0.067 Uiso 1 calc R .
H48C H 0.4913(3) 0.9651(2) 0.3910(2) 0.067 Uiso 1 calc R .
C49 C 0.5377(2) 0.9302(2) 0.2469(2) 0.0358(7) Uani 1 d . .
H49A H 0.5705(2) 0.9740(2) 0.2330(2) 0.054 Uiso 1 calc R .
H49B H 0.4993(2) 0.9204(2) 0.2124(2) 0.054 Uiso 1 calc R .
H49C H 0.5838(2) 0.8890(2) 0.2602(2) 0.054 Uiso 1 calc R .
C50 C 0.1669(2) 0.8212(2) 0.3461(2) 0.0320(7) Uani 1 d . .
C51 C 0.1229(3) 0.7572(2) 0.3848(3) 0.0592(12) Uani 1 d . .
H51A H 0.1465(3) 0.7123(2) 0.3707(3) 0.089 Uiso 1 calc R .
H51B H 0.0543(3) 0.7638(2) 0.3795(3) 0.089 Uiso 1 calc R .
H51C H 0.1394(3) 0.7544(2) 0.4290(3) 0.089 Uiso 1 calc R .
C52 C 0.1368(3) 0.8272(3) 0.2774(2) 0.0570(11) Uani 1 d . .
H52A H 0.1649(3) 0.8684(3) 0.2521(2) 0.086 Uiso 1 calc R .
H52B H 0.0681(3) 0.8346(3) 0.2739(2) 0.086 Uiso 1 calc R .
H52C H 0.1582(3) 0.7824(3) 0.2624(2) 0.086 Uiso 1 calc R .
C53 C 0.1290(3) 0.8905(2) 0.3688(2) 0.0514(10) Uani 1 d . .
H53A H 0.1568(3) 0.9323(2) 0.3442(2) 0.077 Uiso 1 calc R .
H53B H 0.1454(3) 0.8871(2) 0.4131(2) 0.077 Uiso 1 calc R .
H53C H 0.0604(3) 0.8965(2) 0.3636(2) 0.077 Uiso 1 calc R .
Zn2 Zn 0.81658(2) 0.66451(2) 0.83121(2) 0.02398(8) Uani 1 d . .
N101 N 0.7137(2) 0.68773(14) 0.76439(12) 0.0261(5) Uani 1 d . .
N102 N 0.8054(2) 0.54880(14) 0.82618(12) 0.0258(5) Uani 1 d . .
N103 N 0.7298(2) 0.65049(14) 0.90606(12) 0.0268(5) Uani 1 d . .
N104 N 0.6358(2) 0.64963(14) 0.77556(12) 0.0266(5) Uani 1 d . .
N105 N 0.7133(2) 0.53151(14) 0.83101(12) 0.0282(5) Uani 1 d . .
N106 N 0.6460(2) 0.62341(14) 0.89452(12) 0.0277(5) Uani 1 d . .
O101 O 0.95388(14) 0.66024(11) 0.83039(11) 0.0292(4) Uani 1 d . .
O102 O 0.83771(14) 0.77595(11) 0.83488(10) 0.0261(4) Uani 1 d . .
B101 B 0.6323(2) 0.5905(2) 0.8344(2) 0.0273(7) Uani 1 d . .
H10J H 0.5706(2) 0.5684(2) 0.8359(2) 0.033 Uiso 1 calc R .
C101 C 0.5734(2) 0.6711(2) 0.72771(15) 0.0298(6) Uani 1 d . .
C102 C 0.6110(2) 0.7248(2) 0.68562(15) 0.0318(7) Uani 1 d . .
H10C H 0.5826(2) 0.7506(2) 0.64794(15) 0.038 Uiso 1 calc R .
C103 C 0.6997(2) 0.7334(2) 0.70971(14) 0.0272(6) Uani 1 d . .
C104 C 0.4817(2) 0.6380(2) 0.7241(2) 0.0410(8) Uani 1 d . .
H10D H 0.4749(2) 0.6010(2) 0.7614(2) 0.061 Uiso 1 calc R .
H10E H 0.4805(2) 0.6154(2) 0.6867(2) 0.061 Uiso 1 calc R .
H10F H 0.4298(2) 0.6758(2) 0.7220(2) 0.061 Uiso 1 calc R .
C105 C 0.7715(2) 0.7803(2) 0.68254(14) 0.0287(6) Uani 1 d . .
C106 C 0.8667(2) 0.7571(2) 0.68672(15) 0.0327(7) Uani 1 d . .
H10G H 0.8862(2) 0.7099(2) 0.70859(15) 0.039 Uiso 1 calc R .
C107 C 0.9333(2) 0.8021(2) 0.6593(2) 0.0372(7) Uani 1 d . .
H10H H 0.9981(2) 0.7857(2) 0.6632(2) 0.045 Uiso 1 calc R .
C108 C 0.9068(3) 0.8711(2) 0.6260(2) 0.0397(8) Uani 1 d . .
C109 C 0.8122(3) 0.8939(2) 0.6218(2) 0.0368(7) Uani 1 d . .
H10I H 0.7929(3) 0.9409(2) 0.5995(2) 0.044 Uiso 1 calc R .
C110 C 0.7451(2) 0.8497(2) 0.64944(14) 0.0313(6) Uani 1 d . .
H11B H 0.6805(2) 0.8667(2) 0.64593(14) 0.038 Uiso 1 calc R .
C111 C 0.9792(3) 0.9199(2) 0.5948(2) 0.0536(10) Uani 1 d . .
H11C H 0.9454(3) 0.9685(2) 0.5796(2) 0.064 Uiso 1 calc R .
C112 C 1.0189(5) 0.8922(4) 0.5375(3) 0.086(2) Uani 1 d . .
H11D H 0.9672(5) 0.8856(4) 0.5099(3) 0.129 Uiso 1 calc R .
H11E H 1.0555(5) 0.8456(4) 0.5507(3) 0.129 Uiso 1 calc R .
H11F H 1.0598(5) 0.9274(4) 0.5151(3) 0.129 Uiso 1 calc R .
C113 C 1.0550(4) 0.9314(3) 0.6398(3) 0.078(2) Uani 1 d . .
H11G H 1.1001(4) 0.9632(3) 0.6175(3) 0.117 Uiso 1 calc R .
H11H H 1.0878(4) 0.8845(3) 0.6575(3) 0.117 Uiso 1 calc R .
H11I H 1.0264(4) 0.9539(3) 0.6735(3) 0.117 Uiso 1 calc R .
C114 C 0.7087(3) 0.4600(2) 0.8315(2) 0.0371(7) Uani 1 d . .
C115 C 0.7984(3) 0.4295(2) 0.8275(2) 0.0389(8) Uani 1 d . .
H11J H 0.8170(3) 0.3799(2) 0.8271(2) 0.047 Uiso 1 calc R .
C116 C 0.8571(2) 0.4866(2) 0.82413(15) 0.0296(6) Uani 1 d . .
C117 C 0.6173(3) 0.4246(2) 0.8367(2) 0.0531(11) Uani 1 d . .
H11K H 0.5652(3) 0.4614(2) 0.8387(2) 0.080 Uiso 1 calc R .
H11L H 0.6184(3) 0.3877(2) 0.8747(2) 0.080 Uiso 1 calc R .
H11M H 0.6088(3) 0.4015(2) 0.8001(2) 0.080 Uiso 1 calc R .
C118 C 0.9609(2) 0.4808(2) 0.82069(15) 0.0304(6) Uani 1 d . .
C119 C 1.0120(2) 0.4238(2) 0.8594(2) 0.0355(7) Uani 1 d . .
H11N H 0.9797(2) 0.3900(2) 0.8878(2) 0.043 Uiso 1 calc R .
C120 C 1.1093(2) 0.4159(2) 0.8568(2) 0.0370(7) Uani 1 d . .
H12D H 1.1426(2) 0.3768(2) 0.8836(2) 0.044 Uiso 1 calc R .
C121 C 1.1591(2) 0.4641(2) 0.8159(2) 0.0347(7) Uani 1 d . .
C122 C 1.1080(2) 0.5208(2) 0.7770(2) 0.0353(7) Uani 1 d . .
H12E H 1.1405(2) 0.5541(2) 0.7483(2) 0.042 Uiso 1 calc R .
C123 C 1.0101(2) 0.5294(2) 0.7795(2) 0.0326(7) Uani 1 d . .
H12F H 0.9768(2) 0.5687(2) 0.7529(2) 0.039 Uiso 1 calc R .
C124 C 1.2666(2) 0.4546(2) 0.8159(2) 0.0435(8) Uani 1 d . .
H12G H 1.2847(2) 0.4013(2) 0.8268(2) 0.052 Uiso 1 calc R .
C125 C 1.3075(3) 0.4898(3) 0.8668(2) 0.0689(14) Uani 1 d . .
H12H H 1.2787(3) 0.4717(3) 0.9069(2) 0.103 Uiso 1 calc R .
H12I H 1.2945(3) 0.5426(3) 0.8564(2) 0.103 Uiso 1 calc R .
H12J H 1.3757(3) 0.4778(3) 0.8697(2) 0.103 Uiso 1 calc R .
C126 C 1.3087(3) 0.4806(3) 0.7532(2) 0.0600(12) Uani 1 d . .
H12K H 1.2810(3) 0.4569(3) 0.7216(2) 0.090 Uiso 1 calc R .
H12L H 1.3769(3) 0.4686(3) 0.7553(2) 0.090 Uiso 1 calc R .
H12M H 1.2957(3) 0.5333(3) 0.7420(2) 0.090 Uiso 1 calc R .
C127 C 0.5865(2) 0.6307(2) 0.9423(2) 0.0356(7) Uani 1 d . .
C128 C 0.6322(2) 0.6625(2) 0.9845(2) 0.0379(8) Uani 1 d . .
H12N H 0.6078(2) 0.6744(2) 1.0226(2) 0.045 Uiso 1 calc R .
C129 C 0.7221(2) 0.6741(2) 0.96065(14) 0.0305(6) Uani 1 d . .
C130 C 0.4886(3) 0.6065(3) 0.9440(2) 0.0527(11) Uani 1 d . .
H13D H 0.4770(3) 0.5857(3) 0.9065(2) 0.079 Uiso 1 calc R .
H13E H 0.4432(3) 0.6481(3) 0.9452(2) 0.079 Uiso 1 calc R .
H13F H 0.4817(3) 0.5697(3) 0.9813(2) 0.079 Uiso 1 calc R .
C131 C 0.8002(2) 0.7061(2) 0.98705(14) 0.0310(6) Uani 1 d . .
C132 C 0.7834(2) 0.7600(2) 1.02318(15) 0.0352(7) Uani 1 d . .
H13G H 0.7205(2) 0.7760(2) 1.03155(15) 0.042 Uiso 1 calc R .
C133 C 0.8577(3) 0.7909(2) 1.0472(2) 0.0406(8) Uani 1 d . .
H13H H 0.8450(3) 0.8274(2) 1.0721(2) 0.049 Uiso 1 calc R .
C134 C 0.9505(3) 0.7691(2) 1.0352(2) 0.0394(8) Uani 1 d . .
C135 C 0.9671(2) 0.7155(2) 0.9994(2) 0.0376(8) Uani 1 d . .
H13I H 1.0301(2) 0.7003(2) 0.9907(2) 0.045 Uiso 1 calc R .
C136 C 0.8938(2) 0.6834(2) 0.97591(15) 0.0340(7) Uani 1 d . .
H13J H 0.9070(2) 0.6459(2) 0.95214(15) 0.041 Uiso 1 calc R .
C137 C 1.0337(3) 0.8033(3) 1.0596(2) 0.0493(10) Uani 1 d . .
H13K H 1.0910(3) 0.7729(3) 1.0505(2) 0.059 Uiso 1 calc R .
C138 C 1.0332(4) 0.7991(3) 1.1289(2) 0.073(2) Uani 1 d . .
H13L H 1.0257(4) 0.7490(3) 1.1491(2) 0.110 Uiso 1 calc R .
H13M H 0.9808(4) 0.8310(3) 1.1404(2) 0.110 Uiso 1 calc R .
H13N H 1.0927(4) 0.8144(3) 1.1426(2) 0.110 Uiso 1 calc R .
C139 C 1.0449(3) 0.8784(3) 1.0237(2) 0.0595(12) Uani 1 d . .
H13O H 1.0447(3) 0.8771(3) 0.9788(2) 0.089 Uiso 1 calc R .
H13P H 1.1046(3) 0.8951(3) 1.0356(2) 0.089 Uiso 1 calc R .
H13Q H 0.9928(3) 0.9117(3) 1.0334(2) 0.089 Uiso 1 calc R .
C140 C 0.9897(2) 0.7209(2) 0.83176(14) 0.0265(6) Uani 1 d . .
C141 C 0.9255(2) 0.7853(2) 0.83450(13) 0.0233(5) Uani 1 d . .
C142 C 0.9654(2) 0.8533(2) 0.83701(13) 0.0249(6) Uani 1 d . .
C143 C 1.0614(2) 0.8532(2) 0.8368(2) 0.0299(6) Uani 1 d . .
H14A H 1.0882(2) 0.8975(2) 0.8389(2) 0.036 Uiso 1 calc R .
C144 C 1.1244(2) 0.7902(2) 0.8336(2) 0.0316(7) Uani 1 d . .
C145 C 1.0880(2) 0.7256(2) 0.8310(2) 0.0308(6) Uani 1 d . .
H14B H 1.1289(2) 0.6838(2) 0.8286(2) 0.037 Uiso 1 calc R .
C146 C 0.9005(2) 0.9219(2) 0.83898(15) 0.0283(6) Uani 1 d . .
C147 C 0.8382(2) 0.9380(2) 0.7798(2) 0.0356(7) Uani 1 d . .
H14C H 0.8780(2) 0.9449(2) 0.7427(2) 0.053 Uiso 1 calc R .
H14D H 0.7969(2) 0.9821(2) 0.7804(2) 0.053 Uiso 1 calc R .
H14E H 0.7998(2) 0.8971(2) 0.7785(2) 0.053 Uiso 1 calc R .
C148 C 0.9557(3) 0.9886(2) 0.8407(2) 0.0394(8) Uani 1 d . .
H14F H 0.9956(3) 0.9968(2) 0.8037(2) 0.059 Uiso 1 calc R .
H14G H 0.9952(3) 0.9802(2) 0.8785(2) 0.059 Uiso 1 calc R .
H14H H 0.9116(3) 1.0313(2) 0.8410(2) 0.059 Uiso 1 calc R .
C149 C 0.8394(2) 0.9110(2) 0.8972(2) 0.0362(7) Uani 1 d . .
H14I H 0.7982(2) 0.9551(2) 0.8981(2) 0.054 Uiso 1 calc R .
H14J H 0.8798(2) 0.9008(2) 0.9347(2) 0.054 Uiso 1 calc R .
H14K H 0.8011(2) 0.8700(2) 0.8962(2) 0.054 Uiso 1 calc R .
C150 C 1.2306(2) 0.7983(2) 0.8350(2) 0.0412(8) Uani 1 d . .
C151 C 1.2570(3) 0.8115(3) 0.9005(2) 0.0574(11) Uani 1 d . .
H15B H 1.2405(3) 0.7704(3) 0.9319(2) 0.086 Uiso 1 calc R .
H15C H 1.2225(3) 0.8561(3) 0.9087(2) 0.086 Uiso 1 calc R .
H15D H 1.3247(3) 0.8165(3) 0.9027(2) 0.086 Uiso 1 calc R .
C152 C 1.2560(3) 0.8620(3) 0.7860(2) 0.0582(11) Uani 1 d . .
H15E H 1.3240(3) 0.8664(3) 0.7875(2) 0.087 Uiso 1 calc R .
H15F H 1.2225(3) 0.9067(3) 0.7946(2) 0.087 Uiso 1 calc R .
H15G H 1.2380(3) 0.8538(3) 0.7444(2) 0.087 Uiso 1 calc R .
C153 C 1.2870(3) 0.7288(3) 0.8233(3) 0.074(2) Uani 1 d . .
H15H H 1.2707(3) 0.6877(3) 0.8548(3) 0.112 Uiso 1 calc R .
H15I H 1.3544(3) 0.7348(3) 0.8262(3) 0.112 Uiso 1 calc R .
H15J H 1.2718(3) 0.7197(3) 0.7815(3) 0.112 Uiso 1 calc R .
C54 C 0.7866(4) 0.8548(3) 0.3330(4) 0.100(2) Uani 1 d D .
H54A H 0.7174(4) 0.8585(3) 0.3374(4) 0.119 Uiso 1 calc R 1
H54B H 0.8072(4) 0.8029(3) 0.3344(4) 0.119 Uiso 1 calc R 1
Cl1 Cl 0.8334(8) 0.8821(7) 0.3923(4) 0.207(6) Uani 0.593(11) d PDU 1
Cl2 Cl 0.8152(3) 0.9038(2) 0.2588(2) 0.096(2) Uani 0.593(11) d PDU 1
Cl1A Cl 0.8002(11) 0.9065(7) 0.3935(5) 0.141(5) Uani 0.407(11) d PDU 2
Cl2A Cl 0.8696(11) 0.8735(10) 0.2859(11) 0.341(13) Uani 0.407(11) d PDU 2
C55 C 1.1661(5) 0.5234(5) 1.0102(3) 0.099(3) Uani 0.920(2) d PD 1
H55B H 1.1985(5) 0.4760(5) 1.0058(3) 0.118 Uiso 0.920(2) calc PR 1
H55C H 1.1317(5) 0.5179(5) 1.0502(3) 0.118 Uiso 0.920(2) calc PR 1
Cl3 Cl 1.2508(2) 0.5931(2) 1.00697(10) 0.1482(13) Uani 0.920(2) d PDU 1
Cl4 Cl 1.08736(10) 0.55609(9) 0.94572(8) 0.0657(4) Uani 0.920(2) d PDU 1
C55A C 1.1639(40) 0.5630(20) 1.0307(12) 0.099(3) Uani 0.080(2) d PD 2
Cl3A Cl 1.2063(11) 0.6300(6) 0.9758(7) 0.054(4) Uani 0.080(2) d PDU 2
Cl4A Cl 1.1049(8) 0.5219(7) 0.9772(7) 0.0657(4) Uani 0.120(3) d PDU 2
Cl4B Cl 1.1494(29) 0.4814(13) 1.0114(19) 0.0657(4) Uani 0.0401(11) d PDU 3
C56 C 0.6819(4) 0.9917(3) 0.1034(3) 0.046(2) Uani 0.636(6) d PD .
H56A H 0.6569(4) 0.9520(3) 0.1335(3) 0.055 Uiso 0.636(6) calc PR 1
H56B H 0.6601(4) 1.0385(3) 0.1157(3) 0.055 Uiso 0.636(6) calc PR 1
Cl5 Cl 0.8063(2) 0.9813(2) 0.1034(2) 0.1008(15) Uani 0.636(6) d PDU 1
Cl6 Cl 0.6419(4) 0.9890(2) 0.0273(2) 0.107(2) Uani 0.636(6) d PDU 1
Cl5A Cl 0.7794(6) 0.9559(5) 0.1534(6) 0.075(4) Uani 0.164(6) d PDU 2
Cl6A Cl 0.6936(15) 0.9761(12) 0.0335(6) 0.138(9) Uani 0.164(6) d PDU 2
C57 C 0.6135(3) 0.8370(3) 0.8642(2) 0.0560(12) Uani 0.923(4) d PD .
H57A H 0.6500(3) 0.7951(3) 0.8896(2) 0.067 Uiso 0.923(4) calc PR .
H57B H 0.6578(3) 0.8647(3) 0.8362(2) 0.067 Uiso 0.923(4) calc PR .
Cl7 Cl 0.5612(2) 0.89211(15) 0.91335(12) 0.1217(9) Uani 0.923(4) d PDU .
Cl8 Cl 0.52974(9) 0.80547(7) 0.81923(8) 0.0662(5) Uani 0.923(4) d PDU .
C58 C 1.2330(29) 0.6820(19) 0.6281(8) 0.094(15) Uani 0.151(3) d PD .
H58A H 1.2273(29) 0.6294(19) 0.6300(8) 0.112 Uiso 0.151(3) calc PR .
H58B H 1.3007(29) 0.6891(19) 0.6320(8) 0.112 Uiso 0.151(3) calc PR .
Cl9 Cl 1.1928(5) 0.7272(4) 0.5557(3) 0.052(2) Uani 0.151(3) d PDU .
Cl10 Cl 1.1760(7) 0.7085(5) 0.6901(4) 0.075(3) Uani 0.151(3) d PDU .

loop_
_atom_type_symbol
_atom_type_description
_atom_type_scat_dispersion_real
_atom_type_scat_dispersion_imag
_atom_type_scat_source
C C 0.0033 0.0016 'International Tables Vol C Tables 4.2.6.8 and 6.1.1.4'
H H 0.0000 0.0000 'International Tables Vol C Tables 4.2.6.8 and 6.1.1.4'
B B 0.0013 0.0007 'International Tables Vol C Tables 4.2.6.8 and 6.1.1.4'
N N 0.0061 0.0033 'International Tables Vol C Tables 4.2.6.8 and 6.1.1.4'
O O 0.0106 0.0060 'International Tables Vol C Tables 4.2.6.8 and 6.1.1.4'
Cl Cl 0.1484 0.1585 'International Tables Vol C Tables 4.2.6.8 and 6.1.1.4'
Zn Zn 0.2839 1.4301 'International Tables Vol C Tables 4.2.6.8 and 6.1.1.4'

loop_
_geom_angle_atom_site_label_1
_geom_angle_atom_site_label_2
_geom_angle_atom_site_label_3
_geom_angle
_geom_angle_site_symmetry_1
_geom_angle_site_symmetry_3
_geom_angle_publ_flag
O1 Zn1 N1 124.91(10) . . ?
O1 Zn1 N3 138.54(10) . . ?
N1 Zn1 N3 96.13(10) . . ?
O1 Zn1 O2 80.13(8) . . ?
N1 Zn1 O2 95.72(9) . . ?
N3 Zn1 O2 91.15(9) . . ?
O1 Zn1 N2 98.58(9) . . ?
N1 Zn1 N2 91.03(10) . . ?
N3 Zn1 N2 85.00(10) . . ?
O2 Zn1 N2 172.56(9) . . ?
C3 N1 N4 107.2(2) . . ?
C3 N1 Zn1 136.5(2) . . ?
N4 N1 Zn1 115.8(2) . . ?
C16 N2 N5 107.0(2) . . ?
C16 N2 Zn1 140.7(2) . . ?
N5 N2 Zn1 112.0(2) . . ?
C29 N3 N6 107.2(2) . . ?
C29 N3 Zn1 138.4(2) . . ?
N6 N3 Zn1 113.6(2) . . ?
C1 N4 N1 109.6(3) . . ?
C1 N4 B1 131.3(3) . . ?
N1 N4 B1 119.0(2) . . ?
C14 N5 N2 109.6(3) . . ?
C14 N5 B1 129.7(3) . . ?
N2 N5 B1 120.8(2) . . ?
C27 N6 N3 109.6(2) . . ?
C27 N6 B1 130.2(3) . . ?
N3 N6 B1 120.0(2) . . ?
C40 O1 Zn1 114.3(2) . . ?
C41 O2 Zn1 110.9(2) . . ?
N5 B1 N4 109.7(3) . . ?
N5 B1 N6 108.7(3) . . ?
N4 B1 N6 109.6(3) . . ?
N4 C1 C2 108.0(3) . . ?
N4 C1 C4 123.5(3) . . ?
C2 C1 C4 128.4(3) . . ?
C1 C2 C3 105.8(3) . . ?
N1 C3 C2 109.3(3) . . ?
N1 C3 C5 121.6(3) . . ?
C2 C3 C5 129.0(3) . . ?
C10 C5 C6 119.1(3) . . ?
C10 C5 C3 121.1(3) . . ?
C6 C5 C3 119.7(3) . . ?
C7 C6 C5 120.5(3) . . ?
C6 C7 C8 120.8(3) . . ?
C9 C8 C7 118.4(3) . . ?
C9 C8 C11 121.7(3) . . ?
C7 C8 C11 119.9(3) . . ?
C8 C9 C10 121.4(3) . . ?
C5 C10 C9 119.7(3) . . ?
C8 C11 C13 111.2(3) . . ?
C8 C11 C12 110.7(3) . . ?
C13 C11 C12 112.0(4) . . ?
N5 C14 C15 108.1(3) . . ?
N5 C14 C17 122.5(4) . . ?
C15 C14 C17 129.3(4) . . ?
C14 C15 C16 105.3(3) . . ?
N2 C16 C15 109.9(3) . . ?
N2 C16 C18 123.3(3) . . ?
C15 C16 C18 126.7(3) . . ?
C19 C18 C23 119.0(3) . . ?
C19 C18 C16 121.2(3) . . ?
C23 C18 C16 119.8(3) . . ?
C20 C19 C18 119.7(3) . . ?
C19 C20 C21 120.9(4) . . ?
C22 C21 C20 118.2(3) . . ?
C22 C21 C24 118.9(4) . . ?
C20 C21 C24 122.9(4) . . ?
C23 C22 C21 121.8(4) . . ?
C22 C23 C18 120.3(4) . . ?
C25 C24 C26 111.9(6) . . ?
C25A C24 C26 127.9(4) . . ?
C25 C24 C21 114.1(5) . . ?
C25A C24 C21 117.8(4) . . ?
C26 C24 C21 113.0(4) . . ?
N6 C27 C28 108.1(3) . . ?
N6 C27 C30 123.1(3) . . ?
C28 C27 C30 128.8(3) . . ?
C27 C28 C29 105.8(3) . . ?
N3 C29 C28 109.2(3) . . ?
N3 C29 C31 122.1(3) . . ?
C28 C29 C31 128.5(3) . . ?
C32 C31 C36 117.6(3) . . ?
C32 C31 C29 120.6(3) . . ?
C36 C31 C29 121.7(3) . . ?
C31 C32 C33 120.9(3) . . ?
C34 C33 C32 121.4(3) . . ?
C33 C34 C35 117.9(3) . . ?
C33 C34 C37 120.2(3) . . ?
C35 C34 C37 121.8(4) . . ?
C34 C35 C36 121.3(3) . . ?
C35 C36 C31 120.7(3) . . ?
C39A C37 C38 126.4(11) . . ?
C39A C37 C34 111.4(10) . . ?
C38 C37 C34 111.5(3) . . ?
C38 C37 C39 107.0(8) . . ?
C34 C37 C39 114.1(7) . . ?
O1 C40 C45 122.2(3) . . ?
O1 C40 C41 118.0(3) . . ?
C45 C40 C41 119.8(3) . . ?
O2 C41 C42 124.3(3) . . ?
O2 C41 C40 116.4(2) . . ?
C42 C41 C40 119.3(2) . . ?
C43 C42 C41 116.6(3) . . ?
C43 C42 C46 123.6(3) . . ?
C41 C42 C46 119.8(3) . . ?
C42 C43 C44 125.0(3) . . ?
C45 C44 C43 118.6(3) . . ?
C45 C44 C50 122.5(3) . . ?
C43 C44 C50 118.8(3) . . ?
C44 C45 C40 120.6(3) . . ?
C42 C46 C48 108.3(3) . . ?
C42 C46 C47 111.6(3) . . ?
C48 C46 C47 108.8(3) . . ?
C42 C46 C49 110.7(3) . . ?
C48 C46 C49 110.2(3) . . ?
C47 C46 C49 107.2(3) . . ?
C51 C50 C53 108.5(3) . . ?
C51 C50 C44 112.4(3) . . ?
C53 C50 C44 110.9(3) . . ?
C51 C50 C52 108.9(4) . . ?
C53 C50 C52 108.1(3) . . ?
C44 C50 C52 107.9(3) . . ?
O101 Zn2 N103 128.59(10) . . ?
O101 Zn2 N101 134.68(10) . . ?
N103 Zn2 N101 96.67(10) . . ?
O101 Zn2 O102 79.99(8) . . ?
N103 Zn2 O102 95.46(9) . . ?
N101 Zn2 O102 95.18(9) . . ?
O101 Zn2 N102 96.07(9) . . ?
N103 Zn2 N102 87.48(10) . . ?
N101 Zn2 N102 87.13(10) . . ?
O102 Zn2 N102 176.01(8) . . ?
C103 N101 N104 107.6(2) . . ?
C103 N101 Zn2 136.6(2) . . ?
N104 N101 Zn2 115.8(2) . . ?
C116 N102 N105 106.2(2) . . ?
C116 N102 Zn2 142.6(2) . . ?
N105 N102 Zn2 111.1(2) . . ?
C129 N103 N106 107.6(2) . . ?
C129 N103 Zn2 136.5(2) . . ?
N106 N103 Zn2 114.2(2) . . ?
C101 N104 N101 109.2(2) . . ?
C101 N104 B101 130.9(3) . . ?
N101 N104 B101 119.8(2) . . ?
C114 N105 N102 110.0(3) . . ?
C114 N105 B101 128.9(3) . . ?
N102 N105 B101 121.0(2) . . ?
C127 N106 N103 109.0(3) . . ?
C127 N106 B101 130.6(3) . . ?
N103 N106 B101 120.5(2) . . ?
C140 O101 Zn2 115.3(2) . . ?
C141 O102 Zn2 110.3(2) . . ?
N104 B101 N105 108.4(2) . . ?
N104 B101 N106 110.4(3) . . ?
N105 B101 N106 108.6(2) . . ?
N104 C101 C102 108.2(3) . . ?
N104 C101 C104 122.9(3) . . ?
C102 C101 C104 128.9(3) . . ?
C101 C102 C103 106.0(3) . . ?
N101 C103 C102 109.0(3) . . ?
N101 C103 C105 121.8(3) . . ?
C102 C103 C105 129.1(3) . . ?
C106 C105 C110 118.2(3) . . ?
C106 C105 C103 121.8(3) . . ?
C110 C105 C103 120.0(3) . . ?
C107 C106 C105 120.6(3) . . ?
C106 C107 C108 121.0(3) . . ?
C109 C108 C107 118.2(3) . . ?
C109 C108 C111 120.5(4) . . ?
C107 C108 C111 121.2(4) . . ?
C108 C109 C110 121.3(3) . . ?
C109 C110 C105 120.7(3) . . ?
C113 C111 C108 112.5(4) . . ?
C113 C111 C112 112.6(5) . . ?
C108 C111 C112 110.6(4) . . ?
N105 C114 C115 108.1(3) . . ?
N105 C114 C117 122.6(3) . . ?
C115 C114 C117 129.3(3) . . ?
C114 C115 C116 105.9(3) . . ?
N102 C116 C115 109.8(3) . . ?
N102 C116 C118 123.7(3) . . ?
C115 C116 C118 126.5(3) . . ?
C123 C118 C119 118.3(3) . . ?
C123 C118 C116 122.6(3) . . ?
C119 C118 C116 119.1(3) . . ?
C120 C119 C118 120.8(3) . . ?
C119 C120 C121 121.3(3) . . ?
C120 C121 C122 117.9(3) . . ?
C120 C121 C124 119.6(3) . . ?
C122 C121 C124 122.6(3) . . ?
C123 C122 C121 121.2(3) . . ?
C118 C123 C122 120.5(3) . . ?
C126 C124 C125 111.5(4) . . ?
C126 C124 C121 113.5(3) . . ?
C125 C124 C121 110.6(3) . . ?
N106 C127 C128 108.0(3) . . ?
N106 C127 C130 122.4(3) . . ?
C128 C127 C130 129.5(3) . . ?
C127 C128 C129 106.4(3) . . ?
N103 C129 C128 109.0(3) . . ?
N103 C129 C131 121.5(3) . . ?
C128 C129 C131 129.5(3) . . ?
C132 C131 C136 118.3(3) . . ?
C132 C131 C129 121.0(3) . . ?
C136 C131 C129 120.8(3) . . ?
C133 C132 C131 120.6(3) . . ?
C132 C133 C134 120.9(3) . . ?
C135 C134 C133 118.4(3) . . ?
C135 C134 C137 119.4(3) . . ?
C133 C134 C137 122.2(4) . . ?
C134 C135 C136 121.4(3) . . ?
C135 C136 C131 120.4(3) . . ?
C138 C137 C139 113.9(4) . . ?
C138 C137 C134 113.1(4) . . ?
C139 C137 C134 111.8(3) . . ?
O101 C140 C145 121.2(3) . . ?
O101 C140 C141 118.2(3) . . ?
C145 C140 C141 120.6(3) . . ?
O102 C141 C142 125.4(3) . . ?
O102 C141 C140 116.2(3) . . ?
C142 C141 C140 118.4(3) . . ?
C143 C142 C141 117.4(3) . . ?
C143 C142 C146 122.7(3) . . ?
C141 C142 C146 119.9(3) . . ?
C142 C143 C144 124.2(3) . . ?
C145 C144 C143 119.2(3) . . ?
C145 C144 C150 122.6(3) . . ?
C143 C144 C150 118.2(3) . . ?
C144 C145 C140 120.2(3) . . ?
C149 C146 C142 110.0(3) . . ?
C149 C146 C148 107.9(3) . . ?
C142 C146 C148 112.2(3) . . ?
C149 C146 C147 110.1(3) . . ?
C142 C146 C147 108.9(3) . . ?
C148 C146 C147 107.7(3) . . ?
C152 C150 C144 110.5(3) . . ?
C152 C150 C153 109.3(4) . . ?
C144 C150 C153 111.3(3) . . ?
C152 C150 C151 109.7(3) . . ?
C144 C150 C151 108.0(3) . . ?
C153 C150 C151 108.1(4) . . ?
Cl1 C54 Cl2 114.6(4) . . ?
Cl2A C54 Cl1A 105.8(5) . . ?
Cl4 C55 Cl3 104.8(4) . . ?
Cl3A C55A Cl4A 95.8(13) . . ?
Cl6 C56 Cl5 107.8(4) . . ?
Cl6A C56 Cl5A 113.7(8) . . ?
Cl7 C57 Cl8 111.4(3) . . ?
Cl10 C58 Cl9 114.9(15) . . ?

loop_
_geom_bond_atom_site_label_1
_geom_bond_atom_site_label_2
_geom_bond_distance
_geom_bond_site_symmetry_2
_geom_bond_publ_flag
Zn1 O1 1.975(2) . ?
Zn1 N1 2.032(3) . ?
Zn1 N3 2.057(3) . ?
Zn1 O2 2.122(2) . ?
Zn1 N2 2.148(3) . ?
N1 C3 1.340(4) . ?
N1 N4 1.369(3) . ?
N2 C16 1.333(4) . ?
N2 N5 1.371(3) . ?
N3 C29 1.340(4) . ?
N3 N6 1.374(3) . ?
N4 C1 1.353(4) . ?
N4 B1 1.550(4) . ?
N5 C14 1.351(4) . ?
N5 B1 1.546(4) . ?
N6 C27 1.351(4) . ?
N6 B1 1.552(4) . ?
O1 C40 1.288(3) . ?
O2 C41 1.272(3) . ?
C1 C2 1.379(5) . ?
C1 C4 1.497(4) . ?
C2 C3 1.405(4) . ?
C3 C5 1.471(4) . ?
C5 C10 1.388(5) . ?
C5 C6 1.393(5) . ?
C6 C7 1.385(5) . ?
C7 C8 1.389(5) . ?
C8 C9 1.387(5) . ?
C8 C11 1.521(5) . ?
C9 C10 1.394(5) . ?
C11 C13 1.522(6) . ?
C11 C12 1.526(6) . ?
C14 C15 1.383(5) . ?
C14 C17 1.503(5) . ?
C15 C16 1.402(5) . ?
C16 C18 1.471(4) . ?
C18 C19 1.394(5) . ?
C18 C23 1.396(5) . ?
C19 C20 1.387(5) . ?
C20 C21 1.398(6) . ?
C21 C22 1.376(7) . ?
C21 C24 1.514(5) . ?
C22 C23 1.366(6) . ?
C24 C25 1.435(9) . ?
C24 C25A 1.485(6) . ?
C24 C26 1.493(6) . ?
C27 C28 1.379(5) . ?
C27 C30 1.496(4) . ?
C28 C29 1.408(4) . ?
C29 C31 1.468(4) . ?
C31 C32 1.393(5) . ?
C31 C36 1.394(4) . ?
C32 C33 1.394(5) . ?
C33 C34 1.376(6) . ?
C34 C35 1.388(5) . ?
C34 C37 1.523(5) . ?
C35 C36 1.394(4) . ?
C37 C39A 1.37(2) . ?
C37 C38 1.502(6) . ?
C37 C39 1.55(2) . ?
C40 C45 1.413(4) . ?
C40 C41 1.469(4) . ?
C41 C42 1.445(4) . ?
C42 C43 1.375(4) . ?
C42 C46 1.525(4) . ?
C43 C44 1.432(4) . ?
C44 C45 1.376(4) . ?
C44 C50 1.529(4) . ?
C46 C48 1.531(5) . ?
C46 C47 1.532(5) . ?
C46 C49 1.533(4) . ?
C50 C51 1.518(5) . ?
C50 C53 1.528(5) . ?
C50 C52 1.536(5) . ?
Zn2 O101 1.954(2) . ?
Zn2 N103 2.034(3) . ?
Zn2 N101 2.035(2) . ?
Zn2 O102 2.150(2) . ?
Zn2 N102 2.210(3) . ?
N101 C103 1.344(4) . ?
N101 N104 1.366(3) . ?
N102 C116 1.338(4) . ?
N102 N105 1.378(3) . ?
N103 C129 1.336(4) . ?
N103 N106 1.374(3) . ?
N104 C101 1.355(4) . ?
N104 B101 1.544(4) . ?
N105 C114 1.346(4) . ?
N105 B101 1.546(4) . ?
N106 C127 1.357(4) . ?
N106 B101 1.556(4) . ?
O101 C140 1.288(4) . ?
O102 C141 1.277(3) . ?
C101 C102 1.378(5) . ?
C101 C104 1.499(4) . ?
C102 C103 1.401(4) . ?
C103 C105 1.459(4) . ?
C105 C106 1.392(4) . ?
C105 C110 1.399(4) . ?
C106 C107 1.385(5) . ?
C107 C108 1.394(5) . ?
C108 C109 1.382(5) . ?
C108 C111 1.514(5) . ?
C109 C110 1.382(5) . ?
C111 C113 1.512(7) . ?
C111 C112 1.520(7) . ?
C114 C115 1.369(5) . ?
C114 C117 1.504(5) . ?
C115 C116 1.403(5) . ?
C116 C118 1.478(4) . ?
C118 C123 1.391(5) . ?
C118 C119 1.398(5) . ?
C119 C120 1.385(5) . ?
C120 C121 1.390(5) . ?
C121 C122 1.395(5) . ?
C121 C124 1.530(5) . ?
C122 C123 1.394(5) . ?
C124 C126 1.504(6) . ?
C124 C125 1.520(6) . ?
C127 C128 1.370(5) . ?
C127 C130 1.500(5) . ?
C128 C129 1.399(4) . ?
C129 C131 1.468(4) . ?
C131 C132 1.391(5) . ?
C131 C136 1.402(4) . ?
C132 C133 1.390(5) . ?
C133 C134 1.391(5) . ?
C134 C135 1.380(5) . ?
C134 C137 1.529(5) . ?
C135 C136 1.387(5) . ?
C137 C138 1.491(6) . ?
C137 C139 1.508(6) . ?
C140 C145 1.412(4) . ?
C140 C141 1.468(4) . ?
C141 C142 1.445(4) . ?
C142 C143 1.370(4) . ?
C142 C146 1.533(4) . ?
C143 C144 1.438(4) . ?
C144 C145 1.365(5) . ?
C144 C150 1.534(4) . ?
C146 C149 1.527(5) . ?
C146 C148 1.534(4) . ?
C146 C147 1.537(4) . ?
C150 C152 1.522(6) . ?
C150 C153 1.536(6) . ?
C150 C151 1.538(6) . ?
C54 Cl2A 1.582(11) . ?
C54 Cl1 1.628(10) . ?
C54 Cl2 1.774(8) . ?
C54 Cl1A 1.783(10) . ?
C55 Cl4 1.789(6) . ?
C55 Cl3 1.841(9) . ?
C55A Cl3A 1.72(2) . ?
C55A Cl4A 1.75(2) . ?
C56 Cl6A 1.599(13) . ?
C56 Cl6 1.758(7) . ?
C56 Cl5 1.770(6) . ?
C56 Cl5A 1.783(10) . ?
C57 Cl7 1.739(5) . ?
C57 Cl8 1.745(5) . ?
C58 Cl10 1.70(2) . ?
C58 Cl9 1.73(2) . ?
